data_1519900
loop_
_publ_author_name
'Coles, Susanne L.'
'Threlfall, Terry L.'
'Hursthouse, Michael B.'

_publ_section_title
;
 N-(3-chlorophenyl)acetamide
;
_journal_name_full 'Crystal Structure Report Archive'
_journal_page_first 1379
_journal_year 2008
_chemical_formula_sum 'C8 H8 Cl N O'
_chemical_formula_weight 169.60
_chemical_name_systematic
;
N-(3-chlorophenyl)acetamide
;
_space_group_IT_number 19
_symmetry_cell_setting orthorhombic
_symmetry_space_group_name_Hall 'P 2ac 2ab'
_symmetry_space_group_name_H-M 'P 21 21 21'
_atom_sites_solution_hydrogens geom
_atom_sites_solution_primary direct
_atom_sites_solution_secondary difmap
_cell_angle_alpha 90.00
_cell_angle_beta 90.00
_cell_angle_gamma 90.00
_cell_formula_units_Z 8
_cell_length_a 4.76670(10)
_cell_length_b 18.4984(4)
_cell_length_c 18.6318(4)
_cell_measurement_reflns_used 103490
_cell_measurement_temperature 120(2)
_cell_measurement_theta_max 27.48
_cell_measurement_theta_min 2.91
_cell_volume 1642.88(6)
_computing_cell_refinement 'DENZO (Otwinowski & Minor, 1997) & COLLECT (Hooft, R.W.W., 1998)'
_computing_data_collection 'COLLECT (Hooft, R.W.W., 1998)'
_computing_data_reduction 'DENZO (Otwinowski & Minor, 1997) & COLLECT (Hooft, R.W.W., 1998)'
_computing_structure_refinement 'SHELXL-97 (Sheldrick, 1997)'
_computing_structure_solution 'SHELXS-97 (Sheldrick, 1997)'
_diffrn_ambient_temperature 120(2)
_diffrn_detector_area_resol_mean 9.091
_diffrn_measured_fraction_theta_full 0.996
_diffrn_measured_fraction_theta_max 0.996
_diffrn_measurement_device_type 'Bruker-Nonius Roper CCD camera on \k-goniostat'
_diffrn_measurement_method '\f & \w scans'
_diffrn_radiation_monochromator graphite
_diffrn_radiation_source 'Bruker-Nonius FR591 rotating anode'
_diffrn_radiation_type MoK\a
_diffrn_radiation_wavelength 0.71073
_diffrn_reflns_av_R_equivalents 0.0532
_diffrn_reflns_av_sigmaI/netI 0.0218
_diffrn_reflns_limit_h_max 6
_diffrn_reflns_limit_h_min -6
_diffrn_reflns_limit_k_max 24
_diffrn_reflns_limit_k_min -24
_diffrn_reflns_limit_l_max 23
_diffrn_reflns_limit_l_min -24
_diffrn_reflns_number 61033
_diffrn_reflns_theta_full 27.49
_diffrn_reflns_theta_max 27.49
_diffrn_reflns_theta_min 3.48
_exptl_absorpt_coefficient_mu 0.403
_exptl_absorpt_correction_T_max 0.9608
_exptl_absorpt_correction_T_min 0.9095
_exptl_absorpt_correction_type multi-scan
_exptl_absorpt_process_details 'SADABS 2007/2 (Sheldrick, G.M., 2007)'
_exptl_crystal_colour colourless
_exptl_crystal_density_diffrn 1.371
_exptl_crystal_density_method 'not measured'
_exptl_crystal_description 'cut fragment'
_exptl_crystal_F_000 704
_exptl_crystal_size_max 0.24
_exptl_crystal_size_mid 0.24
_exptl_crystal_size_min 0.10
_refine_diff_density_max 0.216
_refine_diff_density_min -0.419
_refine_diff_density_rms 0.050
_refine_ls_abs_structure_details 'Flack H D (1983), Acta Cryst. A39, 876-881'
_refine_ls_abs_structure_Flack 0.02(5)
_refine_ls_extinction_method none
_refine_ls_goodness_of_fit_ref 1.069
_refine_ls_hydrogen_treatment mixed
_refine_ls_matrix_type full
_refine_ls_number_parameters 209
_refine_ls_number_reflns 3760
_refine_ls_number_restraints 2
_refine_ls_restrained_S_all 1.069
_refine_ls_R_factor_all 0.0401
_refine_ls_R_factor_gt 0.0349
_refine_ls_shift/su_max 0.001
_refine_ls_shift/su_mean 0.000
_refine_ls_structure_factor_coef Fsqd
_refine_ls_weighting_details 'calc w=1/[\s^2^(Fo^2^)+(0.0495P)^2^+0.3236P] where P=(Fo^2^+2Fc^2^)/3'
_refine_ls_weighting_scheme calc
_refine_ls_wR_factor_gt 0.0843
_refine_ls_wR_factor_ref 0.0876
_reflns_number_gt 3449
_reflns_number_total 3760
_reflns_threshold_expression >2sigma(I)
_cod_data_source_file eCrystal-1379.cif
_cod_data_source_block 2008lsh060
_cod_depositor_comments
;
Citation :
Coles (nee Huth), Susanne L. and Threlfall, Terry L. and 
Hursthouse, Michael B. (2008) 
University of Southampton, Crystal Structure Report Archive. 
(doi:10.5258/ecrystals/1379)

More at:
http://ecrystals.chem.soton.ac.uk/1379/

The following automatic conversions were performed:

'_symmetry_cell_setting' value 'Orthorhombic' changed to
'orthorhombic' according to the built-in table from CIF Core
dictionary named 'cif_core.dic' version 2.4.1 from 2010-06-29.

Automatic conversion script
Id: cif_fix_values 3392 2015-05-12 13:50:21Z andrius 
;
_cod_database_code 1519900

loop_
_symmetry_equiv_pos_as_xyz
'x, y, z'
'-x+1/2, -y, z+1/2'
'-x, y+1/2, -z+1/2'
'x+1/2, -y+1/2, -z'

loop_
_atom_site_label
_atom_site_type_symbol
_atom_site_fract_x
_atom_site_fract_y
_atom_site_fract_z
_atom_site_U_iso_or_equiv
_atom_site_adp_type
_atom_site_occupancy
_atom_site_symmetry_multiplicity
_atom_site_calc_flag
_atom_site_refinement_flags
_atom_site_disorder_assembly
_atom_site_disorder_group
C1 C -0.2706(4) -0.32415(9) 1.32073(9) 0.0295(4) Uani 1 1 d . . .
C2 C -0.2955(4) -0.24950(9) 1.33233(9) 0.0302(4) Uani 1 1 d . . .
H2 H -0.4254 -0.2214 1.3055 0.036 Uiso 1 1 calc R . .
C3 C -0.1262(4) -0.21786(10) 1.38369(10) 0.0364(4) Uani 1 1 d . . .
C4 C 0.0668(4) -0.25616(13) 1.42363(10) 0.0448(5) Uani 1 1 d . . .
H4 H 0.1814 -0.2327 1.4583 0.054 Uiso 1 1 calc R . .
C5 C 0.0885(5) -0.33008(13) 1.41159(12) 0.0476(5) Uani 1 1 d . . .
H5 H 0.2196 -0.3578 1.4384 0.057 Uiso 1 1 calc R . .
C6 C -0.0789(4) -0.36386(11) 1.36092(10) 0.0396(4) Uani 1 1 d . . .
H6 H -0.0626 -0.4145 1.3536 0.047 Uiso 1 1 calc R . .
C7 C -0.5898(4) -0.33485(9) 1.21619(9) 0.0288(3) Uani 1 1 d . . .
C8 C -0.7613(4) -0.38914(10) 1.17495(10) 0.0370(4) Uani 1 1 d . . .
H8A H -0.9597 -0.3753 1.1767 0.056 Uiso 1 1 calc R . .
H8B H -0.7377 -0.4371 1.1964 0.056 Uiso 1 1 calc R . .
H8C H -0.6983 -0.3903 1.1249 0.056 Uiso 1 1 calc R . .
N1 N -0.4400(3) -0.36195(8) 1.27140(8) 0.0297(3) Uani 1 1 d D . .
O1 O -0.5872(3) -0.27067(6) 1.19859(7) 0.0401(3) Uani 1 1 d . . .
Cl1 Cl 0.19298(12) -0.00095(3) 0.96898(3) 0.04670(14) Uani 1 1 d . . .
H1N H -0.456(5) -0.4079(9) 1.2804(12) 0.044(6) Uiso 1 1 d D . .
C11 C -0.1984(3) -0.12663(8) 1.11138(8) 0.0243(3) Uani 1 1 d . . .
C12 C -0.1218(4) -0.06658(9) 1.07006(9) 0.0283(3) Uani 1 1 d . . .
H12 H -0.2107 -0.0211 1.0765 0.034 Uiso 1 1 calc R . .
C13 C 0.0887(4) -0.07581(9) 1.01931(9) 0.0300(4) Uani 1 1 d . . .
C14 C 0.2202(4) -0.14142(10) 1.00742(9) 0.0307(4) Uani 1 1 d . . .
H14 H 0.3614 -0.1462 0.9717 0.037 Uiso 1 1 calc R . .
C15 C 0.1402(4) -0.20000(9) 1.04902(9) 0.0301(4) Uani 1 1 d . . .
H15 H 0.2282 -0.2455 1.0420 0.036 Uiso 1 1 calc R . .
C16 C -0.0662(4) -0.19282(9) 1.10053(9) 0.0267(3) Uani 1 1 d . . .
H16 H -0.1184 -0.2334 1.1288 0.032 Uiso 1 1 calc R . .
C17 C -0.5191(3) -0.06593(9) 1.19756(9) 0.0282(3) Uani 1 1 d . . .
C18 C -0.7453(4) -0.08061(10) 1.25188(10) 0.0339(4) Uani 1 1 d . . .
H18A H -0.6705 -0.0731 1.3003 0.051 Uiso 1 1 calc R . .
H18B H -0.8099 -0.1307 1.2470 0.051 Uiso 1 1 calc R . .
H18C H -0.9029 -0.0476 1.2437 0.051 Uiso 1 1 calc R . .
N11 N -0.4121(3) -0.12462(7) 1.16384(7) 0.0251(3) Uani 1 1 d D . .
O11 O -0.4328(3) -0.00406(7) 1.18585(7) 0.0388(3) Uani 1 1 d . . .
Cl2 Cl -0.17004(13) -0.12507(3) 1.39959(3) 0.04930(15) Uani 1 1 d . . .
H11N H -0.478(4) -0.1660(8) 1.1770(10) 0.024(5) Uiso 1 1 d D . .

loop_
_atom_site_aniso_label
_atom_site_aniso_U_11
_atom_site_aniso_U_22
_atom_site_aniso_U_33
_atom_site_aniso_U_23
_atom_site_aniso_U_13
_atom_site_aniso_U_12
C1 0.0276(9) 0.0319(8) 0.0290(8) 0.0042(6) 0.0034(7) -0.0013(7)
C2 0.0321(8) 0.0299(8) 0.0286(8) 0.0026(6) 0.0030(7) -0.0035(7)
C3 0.0352(10) 0.0425(10) 0.0314(9) -0.0032(7) 0.0091(7) -0.0104(8)
C4 0.0312(9) 0.0728(14) 0.0305(9) -0.0039(9) -0.0004(8) -0.0062(10)
C5 0.0373(10) 0.0653(14) 0.0403(10) 0.0042(10) -0.0032(9) 0.0114(10)
C6 0.0371(10) 0.0424(10) 0.0393(10) 0.0076(8) 0.0008(8) 0.0062(9)
C7 0.0307(8) 0.0247(8) 0.0311(8) 0.0029(6) 0.0026(7) -0.0049(7)
C8 0.0416(11) 0.0305(9) 0.0390(9) 0.0006(7) -0.0027(8) -0.0063(8)
N1 0.0342(8) 0.0205(6) 0.0343(7) 0.0055(6) 0.0007(6) -0.0008(6)
O1 0.0524(8) 0.0255(6) 0.0425(7) 0.0118(5) -0.0107(7) -0.0053(6)
Cl1 0.0576(3) 0.0364(2) 0.0461(3) 0.0143(2) 0.0107(2) -0.0053(2)
C11 0.0245(7) 0.0230(7) 0.0256(7) -0.0025(6) -0.0027(6) -0.0026(7)
C12 0.0319(9) 0.0216(7) 0.0314(8) 0.0004(6) -0.0029(7) -0.0007(7)
C13 0.0334(9) 0.0289(8) 0.0277(8) 0.0047(6) -0.0029(7) -0.0067(7)
C14 0.0286(8) 0.0360(9) 0.0275(8) -0.0022(7) 0.0016(7) -0.0025(7)
C15 0.0291(9) 0.0272(8) 0.0341(8) -0.0053(7) -0.0009(7) 0.0013(7)
C16 0.0278(8) 0.0218(7) 0.0303(8) -0.0005(6) -0.0012(7) -0.0012(6)
C17 0.0271(8) 0.0247(8) 0.0326(9) -0.0034(7) -0.0034(7) 0.0010(7)
C18 0.0344(10) 0.0327(9) 0.0346(9) -0.0058(7) 0.0015(7) 0.0007(7)
N11 0.0286(7) 0.0171(6) 0.0297(7) -0.0018(5) 0.0008(6) -0.0014(6)
O11 0.0470(8) 0.0205(6) 0.0489(7) -0.0063(5) 0.0076(6) -0.0015(6)
Cl2 0.0639(3) 0.0432(3) 0.0408(2) -0.0125(2) 0.0054(2) -0.0167(3)

loop_
_atom_type_symbol
_atom_type_description
_atom_type_scat_dispersion_real
_atom_type_scat_dispersion_imag
_atom_type_scat_source
C C 0.0033 0.0016 'International Tables Vol C Tables 4.2.6.8 and 6.1.1.4'
H H 0.0000 0.0000 'International Tables Vol C Tables 4.2.6.8 and 6.1.1.4'
N N 0.0061 0.0033 'International Tables Vol C Tables 4.2.6.8 and 6.1.1.4'
O O 0.0106 0.0060 'International Tables Vol C Tables 4.2.6.8 and 6.1.1.4'
Cl Cl 0.1484 0.1585 'International Tables Vol C Tables 4.2.6.8 and 6.1.1.4'

loop_
_geom_angle_atom_site_label_1
_geom_angle_atom_site_label_2
_geom_angle_atom_site_label_3
_geom_angle
_geom_angle_site_symmetry_1
_geom_angle_site_symmetry_3
C6 C1 C2 119.49(18) . .
C6 C1 N1 117.75(16) . .
C2 C1 N1 122.73(16) . .
C3 C2 C1 118.32(18) . .
C3 C2 H2 120.8 . .
C1 C2 H2 120.8 . .
C4 C3 C2 123.07(19) . .
C4 C3 Cl2 119.40(16) . .
C2 C3 Cl2 117.51(16) . .
C3 C4 C5 117.90(19) . .
C3 C4 H4 121.1 . .
C5 C4 H4 121.1 . .
C6 C5 C4 120.74(19) . .
C6 C5 H5 119.6 . .
C4 C5 H5 119.6 . .
C5 C6 C1 120.5(2) . .
C5 C6 H6 119.8 . .
C1 C6 H6 119.8 . .
O1 C7 N1 123.77(16) . .
O1 C7 C8 120.82(16) . .
N1 C7 C8 115.39(15) . .
C7 C8 H8A 109.5 . .
C7 C8 H8B 109.5 . .
H8A C8 H8B 109.5 . .
C7 C8 H8C 109.5 . .
H8A C8 H8C 109.5 . .
H8B C8 H8C 109.5 . .
C7 N1 C1 128.06(14) . .
C7 N1 H1N 117.7(16) . .
C1 N1 H1N 114.1(15) . .
C16 C11 C12 120.00(15) . .
C16 C11 N11 116.75(14) . .
C12 C11 N11 123.23(15) . .
C13 C12 C11 117.72(16) . .
C13 C12 H12 121.1 . .
C11 C12 H12 121.1 . .
C14 C13 C12 122.95(16) . .
C14 C13 Cl1 118.75(14) . .
C12 C13 Cl1 118.30(13) . .
C13 C14 C15 118.14(16) . .
C13 C14 H14 120.9 . .
C15 C14 H14 120.9 . .
C16 C15 C14 120.63(16) . .
C16 C15 H15 119.7 . .
C14 C15 H15 119.7 . .
C15 C16 C11 120.54(15) . .
C15 C16 H16 119.7 . .
C11 C16 H16 119.7 . .
O11 C17 N11 122.38(16) . .
O11 C17 C18 121.65(15) . .
N11 C17 C18 115.95(15) . .
C17 C18 H18A 109.5 . .
C17 C18 H18B 109.5 . .
H18A C18 H18B 109.5 . .
C17 C18 H18C 109.5 . .
H18A C18 H18C 109.5 . .
H18B C18 H18C 109.5 . .
C17 N11 C11 127.86(14) . .
C17 N11 H11N 116.3(13) . .
C11 N11 H11N 115.8(13) . .

loop_
_geom_bond_atom_site_label_1
_geom_bond_atom_site_label_2
_geom_bond_distance
_geom_bond_site_symmetry_2
C1 C6 1.391(3) .
C1 C2 1.403(2) .
C1 N1 1.409(2) .
C2 C3 1.382(3) .
C2 H2 0.9500 .
C3 C4 1.379(3) .
C3 Cl2 1.754(2) .
C4 C5 1.389(3) .
C4 H4 0.9500 .
C5 C6 1.385(3) .
C5 H5 0.9500 .
C6 H6 0.9500 .
C7 O1 1.232(2) .
C7 N1 1.349(2) .
C7 C8 1.506(2) .
C8 H8A 0.9800 .
C8 H8B 0.9800 .
C8 H8C 0.9800 .
N1 H1N 0.870(16) .
Cl1 C13 1.7447(17) .
C11 C16 1.392(2) .
C11 C12 1.400(2) .
C11 N11 1.412(2) .
C12 C13 1.389(3) .
C12 H12 0.9500 .
C13 C14 1.384(3) .
C14 C15 1.386(2) .
C14 H14 0.9500 .
C15 C16 1.381(2) .
C15 H15 0.9500 .
C16 H16 0.9500 .
C17 O11 1.236(2) .
C17 N11 1.354(2) .
C17 C18 1.504(2) .
C18 H18A 0.9800 .
C18 H18B 0.9800 .
C18 H18C 0.9800 .
N11 H11N 0.862(14) .

loop_
_geom_hbond_atom_site_label_D
_geom_hbond_atom_site_label_H
_geom_hbond_atom_site_label_A
_geom_hbond_distance_DH
_geom_hbond_distance_HA
_geom_hbond_distance_DA
_geom_hbond_angle_DHA
_geom_hbond_site_symmetry_A
N1 H1N O11 0.870(16) 1.960(16) 2.8129(19) 167(2) 3_447
N11 H11N O1 0.862(14) 2.046(15) 2.9008(18) 171.4(18) .
